data_7003325
loop_
_publ_author_name
'P\'erez, Julio'
'Riera, Luc\'ia'
'Ion, Laura'
'Riera, V\'ictor'
'Anderson, Kirsty M.'
'Steed, Jonathan W.'
'Miguel, Daniel'

_publ_section_title
;
 Second-sphere interaction of anions with a weakly binding metal
 complex host: probing the effect of counteranions
;
_journal_issue 7
_journal_name_full 'Dalton Transactions'
_journal_page_first 878
_journal_page_last 886
_journal_paper_doi 10.1039/b715599A
_journal_year 2008
_chemical_formula_moiety 'C15 H18 N6 O3 Re, C F3 O3 S'
_chemical_formula_sum 'C16 H18 F3 N6 O6 Re S'
_chemical_formula_weight 665.62
_chemical_name_systematic
;
?
;
_space_group_IT_number 2
_symmetry_cell_setting triclinic
_symmetry_space_group_name_Hall '-P 1'
_symmetry_space_group_name_H-M 'P -1'
_atom_sites_solution_hydrogens geom
_atom_sites_solution_primary direct
_atom_sites_solution_secondary difmap
_audit_creation_method SHELXL-97
_cell_angle_alpha 95.450(2)
_cell_angle_beta 98.829(2)
_cell_angle_gamma 90.805(2)
_cell_formula_units_Z 2
_cell_length_a 7.0294(8)
_cell_length_b 12.1099(14)
_cell_length_c 13.4786(16)
_cell_measurement_temperature 120(2)
_cell_volume 1128.2(2)
_computing_cell_refinement SMART
_computing_data_collection SMART
_computing_data_reduction SAINT
_computing_molecular_graphics X-Seed
_computing_publication_material X-Seed
_computing_structure_refinement 'SHELXL-97 (Sheldrick, 1997)'
_computing_structure_solution 'SHELXS-97 (Sheldrick, 1990)'
_diffrn_ambient_temperature 120(2)
_diffrn_measured_fraction_theta_full 0.987
_diffrn_measured_fraction_theta_max 0.987
_diffrn_measurement_device_type 'SMART 1k'
_diffrn_radiation_monochromator graphite
_diffrn_radiation_source 'fine-focus sealed tube'
_diffrn_radiation_type MoK\a
_diffrn_radiation_wavelength 0.71073
_diffrn_reflns_av_R_equivalents 0.0337
_diffrn_reflns_av_sigmaI/netI 0.0421
_diffrn_reflns_limit_h_max 9
_diffrn_reflns_limit_h_min -9
_diffrn_reflns_limit_k_max 16
_diffrn_reflns_limit_k_min -16
_diffrn_reflns_limit_l_max 18
_diffrn_reflns_limit_l_min -18
_diffrn_reflns_number 15709
_diffrn_reflns_theta_full 29.17
_diffrn_reflns_theta_max 29.17
_diffrn_reflns_theta_min 1.54
_exptl_absorpt_coefficient_mu 5.548
_exptl_absorpt_correction_T_max 1.000000
_exptl_absorpt_correction_T_min 0.560656
_exptl_absorpt_correction_type multi-scan
_exptl_absorpt_process_details SADABs
_exptl_crystal_density_diffrn 1.959
_exptl_crystal_density_method 'not measured'
_exptl_crystal_F_000 644
_exptl_crystal_size_max 0.20
_exptl_crystal_size_mid 0.20
_exptl_crystal_size_min 0.10
_refine_diff_density_max 0.873
_refine_diff_density_min -0.939
_refine_diff_density_rms 0.125
_refine_ls_extinction_method none
_refine_ls_goodness_of_fit_ref 1.010
_refine_ls_hydrogen_treatment constr
_refine_ls_matrix_type full
_refine_ls_number_parameters 301
_refine_ls_number_reflns 6034
_refine_ls_number_restraints 0
_refine_ls_restrained_S_all 1.010
_refine_ls_R_factor_all 0.0307
_refine_ls_R_factor_gt 0.0234
_refine_ls_shift/su_max 0.000
_refine_ls_shift/su_mean 0.000
_refine_ls_structure_factor_coef Fsqd
_refine_ls_weighting_details 'calc w=1/[\s^2^(Fo^2^)+(0.0201P)^2^+0.0000P] where P=(Fo^2^+2Fc^2^)/3'
_refine_ls_weighting_scheme calc
_refine_ls_wR_factor_gt 0.0467
_refine_ls_wR_factor_ref 0.0484
_reflns_number_gt 5375
_reflns_number_total 6034
_reflns_threshold_expression >2sigma(I)
_cod_data_source_file b715599A.txt
_cod_data_source_block Compound_1_(li418)
_cod_depositor_comments
;
The following automatic conversions were performed:
'_symmetry_cell_setting' value 'Triclinic' changed to 'triclinic'
according to '/home/saulius/struct/CIF-dictionaries/cif_core.dic'
dictionary named 'cif_core.dic' version 2.4.1 from 2010-06-29.

Automatic conversion script
Id: cif_fix_enum 1527 2010-12-29 10:47:43Z saulius 
;
_cod_original_sg_symbol_H-M P-1
_cod_database_code 7003325

loop_
_symmetry_equiv_pos_as_xyz
'x, y, z'
'-x, -y, -z'

loop_
_atom_site_label
_atom_site_type_symbol
_atom_site_fract_x
_atom_site_fract_y
_atom_site_fract_z
_atom_site_U_iso_or_equiv
_atom_site_adp_type
_atom_site_occupancy
_atom_site_symmetry_multiplicity
_atom_site_calc_flag
_atom_site_refinement_flags
_atom_site_disorder_assembly
_atom_site_disorder_group
Re1 Re 0.437711(16) 0.230999(9) 0.135342(8) 0.01230(4) Uani 1 1 d . . .
S1 S 0.30873(11) 0.27794(6) 0.62559(6) 0.01924(15) Uani 1 1 d . . .
F1 F 0.6531(3) 0.2513(2) 0.72314(18) 0.0471(6) Uani 1 1 d . . .
F2 F 0.4349(4) 0.2726(3) 0.81818(16) 0.0584(7) Uani 1 1 d . . .
F3 F 0.4513(4) 0.1176(2) 0.7281(2) 0.0580(7) Uani 1 1 d . . .
O1 O 0.7010(3) 0.0528(2) 0.05859(18) 0.0308(6) Uani 1 1 d . . .
O2 O 0.6634(3) 0.3928(2) 0.03247(18) 0.0298(5) Uani 1 1 d . . .
O3 O 0.1509(3) 0.17847(18) -0.05930(17) 0.0272(5) Uani 1 1 d . . .
O4 O 0.3844(4) 0.2317(2) 0.53795(18) 0.0384(6) Uani 1 1 d . . .
O5 O 0.3310(4) 0.39573(19) 0.6453(2) 0.0340(6) Uani 1 1 d . . .
O6 O 0.1236(3) 0.2333(2) 0.63735(18) 0.0326(6) Uani 1 1 d . . .
N1 N 0.2477(3) 0.3599(2) 0.18733(18) 0.0147(5) Uani 1 1 d . . .
N2 N 0.0721(4) 0.5088(2) 0.18010(19) 0.0184(5) Uani 1 1 d . . .
N3 N 0.2856(3) 0.1162(2) 0.21591(18) 0.0159(5) Uani 1 1 d . . .
N4 N 0.2033(3) 0.0185(2) 0.33301(18) 0.0157(5) Uani 1 1 d . . .
N5 N 0.6176(3) 0.2656(2) 0.28239(18) 0.0154(5) Uani 1 1 d . . .
N6 N 0.7395(4) 0.3406(2) 0.43378(18) 0.0186(5) Uani 1 1 d . . .
C1 C 0.6011(4) 0.1185(3) 0.0894(2) 0.0204(6) Uani 1 1 d . . .
C2 C 0.5771(4) 0.3324(3) 0.0715(2) 0.0183(6) Uani 1 1 d . . .
C3 C 0.2603(4) 0.1982(2) 0.0131(2) 0.0169(6) Uani 1 1 d . . .
C11 C 0.2156(4) 0.4537(2) 0.1441(2) 0.0194(6) Uani 1 1 d . . .
H11 H 0.2848 0.4784 0.0947 0.023 Uiso 1 1 calc R . .
C12 C 0.1188(4) 0.3566(3) 0.2539(2) 0.0218(6) Uani 1 1 d . . .
H12 H 0.1078 0.2993 0.2963 0.026 Uiso 1 1 calc R . .
C13 C 0.0091(4) 0.4483(3) 0.2497(2) 0.0215(6) Uani 1 1 d . . .
H13 H -0.0914 0.4665 0.2876 0.026 Uiso 1 1 calc R . .
C14 C -0.0093(5) 0.6115(3) 0.1463(3) 0.0275(7) Uani 1 1 d . . .
H14A H 0.0673 0.6399 0.0988 0.041 Uiso 1 1 calc R . .
H14B H -0.0076 0.6666 0.2046 0.041 Uiso 1 1 calc R . .
H14C H -0.1423 0.5968 0.1127 0.041 Uiso 1 1 calc R . .
C21 C 0.3135(4) 0.1028(2) 0.3131(2) 0.0168(6) Uani 1 1 d . . .
H21 H 0.4004 0.1470 0.3626 0.020 Uiso 1 1 calc R . .
C22 C 0.1507(4) 0.0347(2) 0.1711(2) 0.0191(6) Uani 1 1 d . . .
H22 H 0.1015 0.0232 0.1012 0.023 Uiso 1 1 calc R . .
C23 C 0.1001(4) -0.0258(2) 0.2430(2) 0.0187(6) Uani 1 1 d . . .
H23 H 0.0107 -0.0869 0.2330 0.022 Uiso 1 1 calc R . .
C24 C 0.2111(5) -0.0254(3) 0.4307(2) 0.0242(7) Uani 1 1 d . . .
H24A H 0.3096 -0.0818 0.4375 0.036 Uiso 1 1 calc R . .
H24B H 0.0854 -0.0588 0.4354 0.036 Uiso 1 1 calc R . .
H24C H 0.2434 0.0350 0.4847 0.036 Uiso 1 1 calc R . .
C31 C 0.6105(4) 0.3505(2) 0.3512(2) 0.0168(6) Uani 1 1 d . . .
H31 H 0.5253 0.4103 0.3431 0.020 Uiso 1 1 calc R . .
C32 C 0.7588(4) 0.1973(2) 0.3242(2) 0.0188(6) Uani 1 1 d . . .
H32 H 0.7966 0.1295 0.2924 0.023 Uiso 1 1 calc R . .
C33 C 0.8344(4) 0.2437(3) 0.4184(2) 0.0202(6) Uani 1 1 d . . .
H33 H 0.9330 0.2147 0.4643 0.024 Uiso 1 1 calc R . .
C34 C 0.7674(5) 0.4171(3) 0.5262(2) 0.0274(7) Uani 1 1 d . . .
H34A H 0.7555 0.4936 0.5086 0.041 Uiso 1 1 calc R . .
H34B H 0.8958 0.4078 0.5641 0.041 Uiso 1 1 calc R . .
H34C H 0.6695 0.4008 0.5677 0.041 Uiso 1 1 calc R . .
C41 C 0.4697(5) 0.2269(3) 0.7293(3) 0.0311(8) Uani 1 1 d . . .

loop_
_atom_site_aniso_label
_atom_site_aniso_U_11
_atom_site_aniso_U_22
_atom_site_aniso_U_33
_atom_site_aniso_U_23
_atom_site_aniso_U_13
_atom_site_aniso_U_12
Re1 0.01548(6) 0.01114(6) 0.01064(5) 0.00174(4) 0.00272(4) 0.00099(4)
S1 0.0204(4) 0.0192(4) 0.0175(4) 0.0009(3) 0.0018(3) -0.0012(3)
F1 0.0179(10) 0.0693(17) 0.0548(15) 0.0146(13) 0.0021(10) 0.0057(10)
F2 0.0490(15) 0.105(2) 0.0203(11) 0.0086(13) 0.0010(10) 0.0132(14)
F3 0.0478(15) 0.0456(15) 0.089(2) 0.0403(14) 0.0159(14) 0.0181(12)
O1 0.0272(13) 0.0299(13) 0.0334(13) -0.0076(11) 0.0038(10) 0.0121(10)
O2 0.0365(14) 0.0295(13) 0.0268(13) 0.0083(10) 0.0131(11) -0.0074(11)
O3 0.0365(13) 0.0212(12) 0.0206(12) 0.0016(9) -0.0059(10) 0.0034(10)
O4 0.0483(16) 0.0439(16) 0.0225(13) -0.0070(11) 0.0111(12) -0.0051(13)
O5 0.0394(15) 0.0181(12) 0.0459(16) 0.0041(11) 0.0103(12) 0.0032(10)
O6 0.0206(12) 0.0422(15) 0.0335(14) 0.0064(11) -0.0014(10) -0.0076(11)
N1 0.0139(11) 0.0153(12) 0.0151(12) 0.0015(9) 0.0034(9) -0.0004(9)
N2 0.0203(13) 0.0164(12) 0.0193(12) 0.0018(10) 0.0054(10) 0.0041(10)
N3 0.0170(12) 0.0156(12) 0.0152(12) 0.0021(9) 0.0026(9) -0.0007(9)
N4 0.0167(12) 0.0159(12) 0.0158(12) 0.0048(9) 0.0051(9) -0.0010(9)
N5 0.0160(12) 0.0166(12) 0.0140(12) 0.0039(9) 0.0027(9) -0.0031(9)
N6 0.0210(13) 0.0204(13) 0.0142(12) 0.0017(10) 0.0025(10) -0.0043(10)
C1 0.0200(15) 0.0206(15) 0.0193(15) 0.0000(12) -0.0001(12) -0.0014(12)
C2 0.0201(15) 0.0208(15) 0.0144(14) -0.0010(12) 0.0052(11) 0.0002(12)
C3 0.0218(15) 0.0141(14) 0.0162(14) 0.0037(11) 0.0059(12) 0.0035(11)
C11 0.0249(16) 0.0153(14) 0.0207(15) 0.0042(12) 0.0099(12) 0.0050(12)
C12 0.0228(16) 0.0212(16) 0.0248(16) 0.0076(13) 0.0107(13) 0.0003(12)
C13 0.0191(15) 0.0247(16) 0.0223(15) 0.0024(13) 0.0075(12) 0.0006(12)
C14 0.0319(18) 0.0206(16) 0.0321(18) 0.0071(14) 0.0078(15) 0.0124(14)
C21 0.0180(14) 0.0155(14) 0.0163(14) 0.0013(11) 0.0014(11) -0.0028(11)
C22 0.0207(15) 0.0179(15) 0.0170(14) -0.0018(11) -0.0002(12) -0.0024(12)
C23 0.0178(15) 0.0180(15) 0.0199(15) 0.0026(12) 0.0014(11) -0.0045(11)
C24 0.0319(18) 0.0240(17) 0.0187(15) 0.0078(13) 0.0075(13) -0.0068(13)
C31 0.0143(14) 0.0182(14) 0.0177(14) 0.0020(11) 0.0020(11) -0.0020(11)
C32 0.0205(15) 0.0169(15) 0.0191(15) 0.0044(12) 0.0020(12) 0.0026(12)
C33 0.0166(14) 0.0249(16) 0.0196(15) 0.0071(12) 0.0012(12) -0.0007(12)
C34 0.0329(19) 0.0336(19) 0.0131(14) -0.0039(13) -0.0007(13) -0.0046(15)
C41 0.0193(16) 0.043(2) 0.0318(19) 0.0109(16) 0.0027(14) 0.0062(15)

loop_
_atom_type_symbol
_atom_type_description
_atom_type_scat_dispersion_real
_atom_type_scat_dispersion_imag
_atom_type_scat_source
C C 0.0033 0.0016 'International Tables Vol C Tables 4.2.6.8 and 6.1.1.4'
H H 0.0000 0.0000 'International Tables Vol C Tables 4.2.6.8 and 6.1.1.4'
N N 0.0061 0.0033 'International Tables Vol C Tables 4.2.6.8 and 6.1.1.4'
O O 0.0106 0.0060 'International Tables Vol C Tables 4.2.6.8 and 6.1.1.4'
Re Re -1.0185 7.2310 'International Tables Vol C Tables 4.2.6.8 and 6.1.1.4'
S S 0.1246 0.1234 'International Tables Vol C Tables 4.2.6.8 and 6.1.1.4'
F F 0.0171 0.0103 'International Tables Vol C Tables 4.2.6.8 and 6.1.1.4'

loop_
_geom_angle_atom_site_label_1
_geom_angle_atom_site_label_2
_geom_angle_atom_site_label_3
_geom_angle
_geom_angle_site_symmetry_1
_geom_angle_site_symmetry_3
_geom_angle_publ_flag
C2 Re1 C3 90.34(12) . . ?
C2 Re1 C1 87.01(13) . . ?
C3 Re1 C1 89.26(12) . . ?
C2 Re1 N5 94.24(11) . . ?
C3 Re1 N5 174.61(10) . . ?
C1 Re1 N5 93.80(11) . . ?
C2 Re1 N1 93.14(11) . . ?
C3 Re1 N1 90.30(10) . . ?
C1 Re1 N1 179.54(11) . . ?
N5 Re1 N1 86.63(9) . . ?
C2 Re1 N3 177.31(11) . . ?
C3 Re1 N3 92.34(11) . . ?
C1 Re1 N3 93.24(11) . . ?
N5 Re1 N3 83.07(9) . . ?
N1 Re1 N3 86.63(9) . . ?
O5 S1 O4 114.72(16) . . ?
O5 S1 O6 114.87(15) . . ?
O4 S1 O6 115.27(15) . . ?
O5 S1 C41 103.53(17) . . ?
O4 S1 C41 103.11(16) . . ?
O6 S1 C41 102.93(15) . . ?
C11 N1 C12 105.8(2) . . ?
C11 N1 Re1 123.26(19) . . ?
C12 N1 Re1 130.1(2) . . ?
C11 N2 C13 107.8(2) . . ?
C11 N2 C14 126.0(3) . . ?
C13 N2 C14 126.1(3) . . ?
C21 N3 C22 105.7(2) . . ?
C21 N3 Re1 128.50(19) . . ?
C22 N3 Re1 125.59(19) . . ?
C21 N4 C23 107.3(2) . . ?
C21 N4 C24 125.7(3) . . ?
C23 N4 C24 126.6(2) . . ?
C31 N5 C32 106.1(2) . . ?
C31 N5 Re1 128.4(2) . . ?
C32 N5 Re1 125.44(19) . . ?
C31 N6 C33 108.0(2) . . ?
C31 N6 C34 126.0(3) . . ?
C33 N6 C34 126.0(3) . . ?
O1 C1 Re1 177.4(3) . . ?
O2 C2 Re1 179.1(3) . . ?
O3 C3 Re1 178.7(3) . . ?
N1 C11 N2 110.7(3) . . ?
C13 C12 N1 109.4(3) . . ?
C12 C13 N2 106.3(3) . . ?
N3 C21 N4 111.3(3) . . ?
C23 C22 N3 109.2(3) . . ?
C22 C23 N4 106.5(3) . . ?
N5 C31 N6 110.9(3) . . ?
C33 C32 N5 108.7(3) . . ?
C32 C33 N6 106.3(3) . . ?
F3 C41 F2 108.2(3) . . ?
F3 C41 F1 107.8(3) . . ?
F2 C41 F1 107.3(3) . . ?
F3 C41 S1 111.2(3) . . ?
F2 C41 S1 111.5(2) . . ?
F1 C41 S1 110.7(2) . . ?

loop_
_geom_bond_atom_site_label_1
_geom_bond_atom_site_label_2
_geom_bond_distance
_geom_bond_site_symmetry_2
_geom_bond_publ_flag
Re1 C2 1.906(3) . ?
Re1 C3 1.912(3) . ?
Re1 C1 1.914(3) . ?
Re1 N5 2.182(2) . ?
Re1 N1 2.202(2) . ?
Re1 N3 2.204(2) . ?
S1 O5 1.428(2) . ?
S1 O4 1.438(2) . ?
S1 O6 1.439(2) . ?
S1 C41 1.821(4) . ?
F1 C41 1.335(4) . ?
F2 C41 1.330(4) . ?
F3 C41 1.326(4) . ?
O1 C1 1.158(4) . ?
O2 C2 1.157(4) . ?
O3 C3 1.150(4) . ?
N1 C11 1.332(4) . ?
N1 C12 1.372(4) . ?
N2 C11 1.344(4) . ?
N2 C13 1.364(4) . ?
N2 C14 1.458(4) . ?
N3 C21 1.320(4) . ?
N3 C22 1.386(4) . ?
N4 C21 1.344(4) . ?
N4 C23 1.372(4) . ?
N4 C24 1.460(4) . ?
N5 C31 1.324(4) . ?
N5 C32 1.388(4) . ?
N6 C31 1.339(4) . ?
N6 C33 1.373(4) . ?
N6 C34 1.466(4) . ?
C12 C13 1.362(4) . ?
C22 C23 1.355(4) . ?
C32 C33 1.364(4) . ?
